data_7115153
loop_
_publ_author_name
'Eaborn, Colin'
'Hill, Michael S.'
'Hitchcock, Peter B.'
'Smith, J. David'

_publ_section_title
;
 The first structurally characterised \s-bonded organonickel(i) compound.
 Crystal structures of [Ni{C(SiMe3)2(SiMe2C5H4N-2)}(PPh3)],
 [Ni{C(SiMe3)(SiMe2C5H4N-2)(SiMe2O)}]2 and
 [Pd(\m-Cl){C(SiMe3)2(SiMe2C5H4N-2)}]2
;
_journal_issue 8
_journal_name_full 'Chemical Communications'
_journal_page_first 691
_journal_paper_doi 10.1039/b000374n
_journal_year 2000
_chemical_formula_sum 'C32 H43 N Ni P Si3'
_chemical_formula_weight 615.62
_chemical_name_common '[N{C(SiMe3)2(SiMe2py)}(PPh3)]'
_space_group_IT_number 14
_symmetry_space_group_name_Hall '-P 2yn'
_symmetry_space_group_name_H-M 'P 1 21/n 1'
_atom_sites_solution_hydrogens geom
_atom_sites_solution_primary direct
_atom_sites_solution_secondary difmap
_audit_conform_dict_location ftp://ftp.iucr.org/cifdics/cif_core_2.1beta5.dic
_audit_conform_dict_name cif_core.dic
_audit_conform_dict_version 2.1beta5
_audit_creation_date 2000-01-14T16:29:04-00:00
_audit_creation_method 'WinGX routine CIF_UPDATE'
_cell_angle_alpha 90
_cell_angle_beta 91.22(2)
_cell_angle_gamma 90
_cell_formula_units_Z 4
_cell_length_a 16.476(2)
_cell_length_b 9.142(3)
_cell_length_c 21.687(5)
_cell_measurement_temperature 173(2)
_cell_volume 3265.8(14)
_computing_structure_refinement 'SHELXL-97 (Sheldrick, 1997)'
_diffrn_ambient_temperature 173(2)
_diffrn_measured_fraction_theta_full 0.999
_diffrn_measured_fraction_theta_max 0.999
_diffrn_radiation_monochromator graphite
_diffrn_radiation_type MoK\a
_diffrn_radiation_wavelength 0.71073
_diffrn_reflns_av_R_equivalents 0.0375
_diffrn_reflns_av_sigmaI/netI 0.0825
_diffrn_reflns_limit_h_max 19
_diffrn_reflns_limit_h_min 0
_diffrn_reflns_limit_k_max 10
_diffrn_reflns_limit_k_min 0
_diffrn_reflns_limit_l_max 25
_diffrn_reflns_limit_l_min -25
_diffrn_reflns_number 5932
_diffrn_reflns_theta_full 24.97
_diffrn_reflns_theta_max 24.97
_diffrn_reflns_theta_min 2.42
_exptl_absorpt_coefficient_mu 0.775
_exptl_crystal_density_diffrn 1.252
_exptl_crystal_density_method 'not measured'
_exptl_crystal_F_000 1308
_refine_diff_density_max 0.447
_refine_diff_density_min -0.299
_refine_diff_density_rms 0.077
_refine_ls_extinction_method none
_refine_ls_goodness_of_fit_ref 1.022
_refine_ls_hydrogen_treatment mixed
_refine_ls_matrix_type full
_refine_ls_number_parameters 343
_refine_ls_number_reflns 5732
_refine_ls_number_restraints 0
_refine_ls_restrained_S_all 1.022
_refine_ls_R_factor_all 0.0886
_refine_ls_R_factor_gt 0.049
_refine_ls_shift/su_max 0.001
_refine_ls_shift/su_mean 0
_refine_ls_structure_factor_coef Fsqd
_refine_ls_weighting_details 'calc w=1/[\s^2^(Fo^2^)+(0.0445P)^2^+0.7126P] where P=(Fo^2^+2Fc^2^)/3'
_refine_ls_weighting_scheme calc
_refine_ls_wR_factor_gt 0.102
_refine_ls_wR_factor_ref 0.1177
_reflns_number_gt 3974
_reflns_number_total 5732
_reflns_threshold_expression >2sigma(I)
_cod_data_source_file b000374n.txt
_cod_data_source_block apr599
_cod_database_code 7115153

loop_
_symmetry_equiv_pos_as_xyz
'x, y, z'
'x+1/2, -y+1/2, z+1/2'
'-x, -y, -z'
'-x-1/2, y-1/2, -z-1/2'

loop_
_atom_site_label
_atom_site_type_symbol
_atom_site_fract_x
_atom_site_fract_y
_atom_site_fract_z
_atom_site_U_iso_or_equiv
_atom_site_adp_type
_atom_site_occupancy
_atom_site_symmetry_multiplicity
_atom_site_calc_flag
_atom_site_refinement_flags
Ni Ni 0.98951(3) 0.81420(6) 0.25041(2) 0.02024(14) Uani 1 1 d .
P P 0.99309(6) 0.86719(11) 0.34936(4) 0.0194(2) Uani 1 1 d .
Si1 Si 0.94983(7) 0.66964(13) 0.13507(5) 0.0234(3) Uani 1 1 d .
Si2 Si 1.13079(7) 0.65599(13) 0.17329(5) 0.0252(3) Uani 1 1 d .
Si3 Si 1.05161(7) 0.95345(13) 0.13375(5) 0.0250(3) Uani 1 1 d .
N N 0.87274(19) 0.8332(4) 0.22329(15) 0.0270(8) Uani 1 1 d .
C1 C 1.0371(2) 0.7686(4) 0.16726(16) 0.0196(9) Uani 1 1 d .
C2 C 0.9336(3) 0.6701(5) 0.04884(18) 0.0393(12) Uani 1 1 d .
H2A H 0.8847 0.6137 0.0381 0.059 Uiso 1 1 calc R
H2B H 0.9807 0.6259 0.0292 0.059 Uiso 1 1 calc R
H2C H 0.9269 0.7711 0.0343 0.059 Uiso 1 1 calc R
C3 C 0.9399(3) 0.4727(5) 0.1583(2) 0.0380(11) Uani 1 1 d .
H3A H 0.8912 0.4307 0.1386 0.057 Uiso 1 1 calc R
H3B H 0.9356 0.4662 0.2032 0.057 Uiso 1 1 calc R
H3C H 0.9878 0.4183 0.1452 0.057 Uiso 1 1 calc R
C4 C 0.8572(2) 0.7616(5) 0.16894(18) 0.0251(9) Uani 1 1 d .
C5 C 0.7792(3) 0.7636(5) 0.1437(2) 0.0344(11) Uani 1 1 d .
H5 H 0.7681 0.7117 0.1065 0.041 Uiso 1 1 calc R
C6 C 0.7180(3) 0.8385(6) 0.1710(2) 0.0440(13) Uani 1 1 d .
H6 H 0.6648 0.8385 0.1531 0.053 Uiso 1 1 calc R
C7 C 0.7341(3) 0.9144(6) 0.2250(2) 0.0423(13) Uani 1 1 d .
H7 H 0.6929 0.969 0.2447 0.051 Uiso 1 1 calc R
C8 C 0.8122(3) 0.9080(5) 0.2493(2) 0.0362(11) Uani 1 1 d .
H8 H 0.8237 0.9594 0.2865 0.043 Uiso 1 1 calc R
C9 C 1.1252(3) 0.5143(5) 0.2353(2) 0.0385(11) Uani 1 1 d .
H9A H 1.1758 0.4578 0.2368 0.058 Uiso 1 1 calc R
H9B H 1.0794 0.4487 0.2265 0.058 Uiso 1 1 calc R
H9C H 1.1176 0.5624 0.2752 0.058 Uiso 1 1 calc R
C10 C 1.2245(3) 0.7639(6) 0.1925(2) 0.0425(12) Uani 1 1 d .
H10A H 1.2714 0.6979 0.1949 0.064 Uiso 1 1 calc R
H10B H 1.2181 0.813 0.2323 0.064 Uiso 1 1 calc R
H10C H 1.2331 0.8372 0.1603 0.064 Uiso 1 1 calc R
C11 C 1.1537(3) 0.5552(5) 0.0999(2) 0.0420(12) Uani 1 1 d .
H11A H 1.2035 0.498 0.1058 0.063 Uiso 1 1 calc R
H11B H 1.1609 0.6258 0.0665 0.063 Uiso 1 1 calc R
H11C H 1.1085 0.4895 0.0893 0.063 Uiso 1 1 calc R
C12 C 1.1105(3) 1.0831(5) 0.1853(2) 0.0388(12) Uani 1 1 d .
H12A H 1.1155 1.178 0.1647 0.058 Uiso 1 1 calc R
H12B H 1.1647 1.043 0.1939 0.058 Uiso 1 1 calc R
H12C H 1.0819 1.0958 0.2241 0.058 Uiso 1 1 calc R
C13 C 0.9534(3) 1.0520(5) 0.1164(2) 0.0379(11) Uani 1 1 d .
H13A H 0.965 1.1483 0.0988 0.057 Uiso 1 1 calc R
H13B H 0.9233 1.0641 0.1546 0.057 Uiso 1 1 calc R
H13C H 0.9207 0.9949 0.0868 0.057 Uiso 1 1 calc R
C14 C 1.1071(3) 0.9481(5) 0.05852(19) 0.0361(11) Uani 1 1 d .
H14A H 1.1131 1.0478 0.0427 0.054 Uiso 1 1 calc R
H14B H 1.0762 0.8891 0.0285 0.054 Uiso 1 1 calc R
H14C H 1.1609 0.9045 0.0653 0.054 Uiso 1 1 calc R
C15 C 0.8972(2) 0.8456(4) 0.38986(16) 0.0212(9) Uani 1 1 d .
C16 C 0.8528(3) 0.7192(5) 0.37917(19) 0.0301(10) Uani 1 1 d .
H16 H 0.8743 0.6453 0.3534 0.036 Uiso 1 1 calc R
C17 C 0.7782(3) 0.6983(6) 0.4051(2) 0.0377(11) Uani 1 1 d .
H17 H 0.7487 0.6107 0.3973 0.045 Uiso 1 1 calc R
C18 C 0.7465(2) 0.8054(5) 0.44260(19) 0.0354(11) Uani 1 1 d .
H18 H 0.6946 0.7923 0.4601 0.042 Uiso 1 1 calc R
C19 C 0.7901(3) 0.9312(5) 0.45457(19) 0.0325(11) Uani 1 1 d .
H19 H 0.7689 1.0041 0.481 0.039 Uiso 1 1 calc R
C20 C 0.8652(2) 0.9513(5) 0.42791(17) 0.0242(9) Uani 1 1 d .
H20 H 0.8949 1.0386 0.4359 0.029 Uiso 1 1 calc R
C21 C 1.0655(2) 0.7697(4) 0.39923(17) 0.0203(9) Uani 1 1 d .
C22 C 1.0466(3) 0.7169(5) 0.45730(17) 0.0271(10) Uani 1 1 d .
H22 H 0.9931 0.7286 0.4721 0.033 Uiso 1 1 calc R
C23 C 1.1051(3) 0.6472(5) 0.49405(19) 0.0352(11) Uani 1 1 d .
H23 H 1.0911 0.6099 0.5333 0.042 Uiso 1 1 calc R
C24 C 1.1832(3) 0.6321(5) 0.4736(2) 0.0370(11) Uani 1 1 d .
H24 H 1.2232 0.5853 0.4989 0.044 Uiso 1 1 calc R
C25 C 1.2032(3) 0.6852(5) 0.4163(2) 0.0343(10) Uani 1 1 d .
H25 H 1.2571 0.6754 0.4023 0.041 Uiso 1 1 calc R
C26 C 1.1447(2) 0.7529(5) 0.37921(19) 0.0276(10) Uani 1 1 d .
H26 H 1.1589 0.7883 0.3397 0.033 Uiso 1 1 calc R
C27 C 1.0207(2) 1.0578(4) 0.36423(17) 0.0208(9) Uani 1 1 d .
C28 C 0.9858(2) 1.1651(5) 0.32681(19) 0.0285(10) Uani 1 1 d .
H28 H 0.9483 1.138 0.2949 0.034 Uiso 1 1 calc R
C29 C 1.0050(3) 1.3111(5) 0.3357(2) 0.0320(10) Uani 1 1 d .
H29 H 0.9796 1.3836 0.3105 0.038 Uiso 1 1 calc R
C30 C 1.0604(3) 1.3519(5) 0.3804(2) 0.0320(10) Uani 1 1 d .
H30 H 1.0742 1.4521 0.3859 0.038 Uiso 1 1 calc R
C31 C 1.0961(3) 1.2464(5) 0.41754(19) 0.0297(10) Uani 1 1 d .
H31 H 1.1347 1.2739 0.4485 0.036 Uiso 1 1 calc R
C32 C 1.0759(2) 1.1013(5) 0.40987(18) 0.0254(9) Uani 1 1 d .
H32 H 1.1001 1.0298 0.4362 0.031 Uiso 1 1 calc R

loop_
_atom_site_aniso_label
_atom_site_aniso_U_11
_atom_site_aniso_U_22
_atom_site_aniso_U_33
_atom_site_aniso_U_23
_atom_site_aniso_U_13
_atom_site_aniso_U_12
Ni 0.0196(3) 0.0238(3) 0.0173(2) -0.0034(2) -0.00031(19) 0.0006(2)
P 0.0213(5) 0.0201(6) 0.0170(5) -0.0030(4) 0.0004(4) 0.0004(4)
Si1 0.0260(6) 0.0219(6) 0.0222(6) -0.0036(5) -0.0043(5) -0.0011(5)
Si2 0.0226(6) 0.0292(7) 0.0237(6) 0.0004(5) 0.0013(5) 0.0026(5)
Si3 0.0327(6) 0.0186(6) 0.0236(6) -0.0011(5) 0.0005(5) -0.0015(5)
N 0.0215(17) 0.036(2) 0.0237(17) 0.0010(16) 0.0019(14) 0.0018(16)
C1 0.0200(19) 0.024(2) 0.0153(19) -0.0023(16) 0.0005(15) -0.0042(17)
C2 0.046(3) 0.046(3) 0.026(2) -0.011(2) -0.011(2) -0.005(2)
C3 0.037(3) 0.027(3) 0.050(3) -0.003(2) -0.007(2) -0.007(2)
C4 0.026(2) 0.023(2) 0.026(2) 0.0014(18) -0.0044(17) -0.0060(18)
C5 0.029(2) 0.032(3) 0.041(3) -0.003(2) -0.010(2) -0.005(2)
C6 0.019(2) 0.056(4) 0.056(3) 0.009(3) -0.009(2) 0.003(2)
C7 0.023(2) 0.059(4) 0.044(3) 0.006(3) 0.007(2) 0.011(2)
C8 0.032(2) 0.050(3) 0.027(2) 0.000(2) 0.0035(19) 0.012(2)
C9 0.040(3) 0.036(3) 0.039(3) 0.010(2) -0.007(2) 0.007(2)
C10 0.024(2) 0.051(3) 0.052(3) 0.004(3) 0.003(2) 0.001(2)
C11 0.045(3) 0.040(3) 0.042(3) -0.005(2) 0.013(2) 0.013(2)
C12 0.047(3) 0.031(3) 0.039(3) -0.009(2) 0.010(2) -0.014(2)
C13 0.051(3) 0.022(3) 0.040(3) 0.003(2) -0.004(2) 0.009(2)
C14 0.050(3) 0.028(3) 0.030(2) 0.003(2) 0.005(2) -0.008(2)
C15 0.021(2) 0.026(2) 0.0163(19) 0.0011(17) -0.0018(15) 0.0008(17)
C16 0.034(2) 0.027(3) 0.030(2) -0.0038(19) 0.0060(19) -0.002(2)
C17 0.033(2) 0.043(3) 0.037(3) 0.001(2) -0.001(2) -0.012(2)
C18 0.022(2) 0.052(3) 0.032(2) 0.010(2) 0.0078(18) -0.002(2)
C19 0.031(2) 0.043(3) 0.024(2) 0.007(2) 0.0026(19) 0.013(2)
C20 0.026(2) 0.028(2) 0.019(2) 0.0031(18) -0.0010(17) 0.0017(19)
C21 0.026(2) 0.015(2) 0.020(2) -0.0069(16) 0.0000(16) -0.0027(17)
C22 0.033(2) 0.028(3) 0.021(2) -0.0032(18) 0.0038(18) 0.0027(19)
C23 0.045(3) 0.037(3) 0.024(2) 0.002(2) 0.000(2) 0.007(2)
C24 0.039(3) 0.036(3) 0.035(3) 0.004(2) -0.008(2) 0.011(2)
C25 0.025(2) 0.036(3) 0.043(3) -0.003(2) 0.0033(19) 0.006(2)
C26 0.025(2) 0.027(2) 0.030(2) 0.0006(19) -0.0002(18) -0.0009(19)
C27 0.022(2) 0.022(2) 0.019(2) 0.0008(17) 0.0064(16) -0.0011(17)
C28 0.027(2) 0.030(3) 0.028(2) 0.0012(19) -0.0020(17) 0.002(2)
C29 0.031(2) 0.026(2) 0.039(3) 0.009(2) 0.0025(19) 0.002(2)
C30 0.034(2) 0.024(3) 0.039(3) 0.000(2) 0.010(2) -0.005(2)
C31 0.036(2) 0.024(2) 0.029(2) -0.0049(19) -0.0015(19) -0.005(2)
C32 0.028(2) 0.022(2) 0.026(2) 0.0008(18) -0.0026(18) -0.0010(18)

loop_
_atom_type_symbol
_atom_type_description
_atom_type_scat_dispersion_real
_atom_type_scat_dispersion_imag
_atom_type_scat_source
C C 0.0033 0.0016 'International Tables Vol C Tables 4.2.6.8 and 6.1.1.4'
H H 0 0 'International Tables Vol C Tables 4.2.6.8 and 6.1.1.4'
Ni Ni 0.3393 1.1124 'International Tables Vol C Tables 4.2.6.8 and 6.1.1.4'
P P 0.1023 0.0942 'International Tables Vol C Tables 4.2.6.8 and 6.1.1.4'
Si Si 0.0817 0.0704 'International Tables Vol C Tables 4.2.6.8 and 6.1.1.4'
N N 0.0061 0.0033 'International Tables Vol C Tables 4.2.6.8 and 6.1.1.4'

loop_
_geom_angle_atom_site_label_1
_geom_angle_atom_site_label_2
_geom_angle_atom_site_label_3
_geom_angle
N Ni C1 98.28(14)
N Ni P 105.81(10)
C1 Ni P 155.67(11)
C21 P C27 101.78(17)
C21 P C15 102.85(17)
C27 P C15 103.40(17)
C21 P Ni 118.30(13)
C27 P Ni 112.55(12)
C15 P Ni 115.97(13)
C1 Si1 C3 116.42(19)
C1 Si1 C2 118.20(19)
C3 Si1 C2 104.9(2)
C1 Si1 C4 105.36(18)
C3 Si1 C4 104.2(2)
C2 Si1 C4 106.5(2)
C1 Si2 C9 112.40(19)
C1 Si2 C10 113.8(2)
C9 Si2 C10 104.9(2)
C1 Si2 C11 113.12(19)
C9 Si2 C11 106.4(2)
C10 Si2 C11 105.4(2)
C1 Si3 C13 113.4(2)
C1 Si3 C12 114.14(19)
C13 Si3 C12 104.3(2)
C1 Si3 C14 112.52(19)
C13 Si3 C14 105.7(2)
C12 Si3 C14 106.1(2)
C8 N C4 118.6(4)
C8 N Ni 129.6(3)
C4 N Ni 111.8(3)
Si1 C1 Si3 114.1(2)
Si1 C1 Si2 113.5(2)
Si3 C1 Si2 114.8(2)
Si1 C1 Ni 97.20(17)
Si3 C1 Ni 102.52(18)
Si2 C1 Ni 112.85(18)
N C4 C5 119.3(4)
N C4 Si1 114.0(3)
C5 C4 Si1 126.7(3)
C6 C5 C4 121.5(4)
C5 C6 C7 119.3(4)
C6 C7 C8 117.5(4)
N C8 C7 123.8(4)
C20 C15 C16 118.5(4)
C20 C15 P 123.6(3)
C16 C15 P 117.8(3)
C17 C16 C15 121.3(4)
C16 C17 C18 119.6(4)
C19 C18 C17 120.0(4)
C18 C19 C20 119.8(4)
C15 C20 C19 120.7(4)
C22 C21 C26 118.3(4)
C22 C21 P 123.4(3)
C26 C21 P 118.3(3)
C21 C22 C23 120.8(4)
C24 C23 C22 120.1(4)
C23 C24 C25 119.8(4)
C24 C25 C26 120.2(4)
C25 C26 C21 120.8(4)
C32 C27 C28 118.1(4)
C32 C27 P 123.8(3)
C28 C27 P 118.1(3)
C29 C28 C27 120.6(4)
C30 C29 C28 120.6(4)
C29 C30 C31 119.5(4)
C32 C31 C30 120.3(4)
C31 C32 C27 121.0(4)

loop_
_geom_bond_atom_site_label_1
_geom_bond_atom_site_label_2
_geom_bond_distance
Ni N 2.007(3)
Ni C1 2.025(4)
Ni P 2.1996(12)
P C21 1.825(4)
P C27 1.827(4)
P C15 1.835(4)
Si1 C1 1.826(4)
Si1 C3 1.878(5)
Si1 C2 1.883(4)
Si1 C4 1.903(4)
Si2 C1 1.857(4)
Si2 C9 1.871(4)
Si2 C10 1.872(5)
Si2 C11 1.884(4)
Si3 C1 1.857(4)
Si3 C13 1.883(4)
Si3 C12 1.885(4)
Si3 C14 1.888(4)
N C8 1.344(5)
N C4 1.367(5)
C4 C5 1.386(5)
C5 C6 1.366(6)
C6 C7 1.381(7)
C7 C8 1.381(6)
C15 C20 1.382(5)
C15 C16 1.384(6)
C16 C17 1.377(6)
C17 C18 1.382(6)
C18 C19 1.378(6)
C19 C20 1.389(6)
C21 C22 1.390(5)
C21 C26 1.393(5)
C22 C23 1.392(6)
C23 C24 1.377(6)
C24 C25 1.380(6)
C25 C26 1.388(6)
C27 C32 1.388(5)
C27 C28 1.390(5)
C28 C29 1.385(6)
C29 C30 1.370(6)
C30 C31 1.380(6)
C31 C32 1.377(6)
